data_1544144
loop_
_publ_author_name
'Sivakumar, P.'
'Anzline, C.'
'Israel, S.'
'Chakkaravarthi, G.'

_publ_section_title
;
 2-(4-Nitrophenyl)acetate 2-amino-4-methylpyridin-1-ium
;
_journal_coeditor_code BG4002
_journal_issue 9
_journal_name_full IUCrData
_journal_page_first x161433
_journal_paper_doi 10.1107/S2414314616014334
_journal_volume 1
_journal_year 2016
_chemical_formula_iupac 'C6 H9 N2 + , C8 H6 N O4 -'
_chemical_formula_moiety 'C8 H6 N O4, C6 H9 N2'
_chemical_formula_sum 'C14 H15 N3 O4'
_chemical_formula_weight 289.29
_chemical_name_systematic '2-(4-Nitrophenyl)acetate 2-amino-4-methylpyridin-1-ium'
_space_group_crystal_system monoclinic
_space_group_IT_number 7
_space_group_name_Hall 'P -2yc'
_space_group_name_H-M_alt 'P 1 c 1'
_symmetry_space_group_name_Hall 'P -2yc'
_symmetry_space_group_name_H-M 'P 1 c 1'
_atom_sites_solution_hydrogens mixed
_audit_creation_method SHELXL-2016/4
_cell_angle_alpha 90
_cell_angle_beta 111.173(5)
_cell_angle_gamma 90
_cell_formula_units_Z 2
_cell_length_a 13.856(2)
_cell_length_b 4.5401(7)
_cell_length_c 11.926(2)
_cell_measurement_reflns_used 3185
_cell_measurement_temperature 295(2)
_cell_measurement_theta_max 27.2
_cell_measurement_theta_min 3.2
_cell_volume 699.59(19)
_computing_cell_refinement
;
SAINT (Bruker, 2004)
;
_computing_data_collection
;
APEX2 (Bruker, 2004)
;
_computing_data_reduction
;
SAINT (Bruker, 2004)
;
_computing_molecular_graphics
;
PLATON (Spek, 2009)
;
_computing_publication_material
;
SHELXL2016 (Sheldrick, 2015) and PLATON (Spek, 2009)
;
_computing_structure_refinement
;
SHELXL2016 (Sheldrick, 2015)
;
_computing_structure_solution
;
SHELXS97 (Sheldrick, 2008)
;
_diffrn_ambient_temperature 295(2)
_diffrn_measured_fraction_theta_full 0.999
_diffrn_measured_fraction_theta_max 0.999
_diffrn_measurement_device_type 'Bruker Kappa APEXII CCD'
_diffrn_measurement_method '\w and \f scan'
_diffrn_radiation_type MoK\a
_diffrn_radiation_wavelength 0.71073
_diffrn_reflns_av_R_equivalents 0.0252
_diffrn_reflns_limit_h_max 16
_diffrn_reflns_limit_h_min -17
_diffrn_reflns_limit_k_max 5
_diffrn_reflns_limit_k_min -5
_diffrn_reflns_limit_l_max 15
_diffrn_reflns_limit_l_min -15
_diffrn_reflns_number 8319
_diffrn_reflns_theta_full 25.242
_diffrn_reflns_theta_max 27.218
_diffrn_reflns_theta_min 3.153
_exptl_absorpt_coefficient_mu 0.103
_exptl_absorpt_correction_T_max 0.7455
_exptl_absorpt_correction_T_min 0.6040
_exptl_absorpt_correction_type multi-scan
_exptl_absorpt_process_details
;
(SADABS; Bruker, 2004)
;
_exptl_crystal_colour colourless
_exptl_crystal_density_diffrn 1.373
_exptl_crystal_description block
_exptl_crystal_F_000 304
_exptl_crystal_size_max 0.300
_exptl_crystal_size_mid 0.250
_exptl_crystal_size_min 0.200
_refine_diff_density_max 0.223
_refine_diff_density_min -0.197
_refine_ls_extinction_method none
_refine_ls_goodness_of_fit_ref 1.034
_refine_ls_hydrogen_treatment mixed
_refine_ls_matrix_type full
_refine_ls_number_parameters 203
_refine_ls_number_reflns 2718
_refine_ls_number_restraints 5
_refine_ls_restrained_S_all 1.034
_refine_ls_R_factor_all 0.0832
_refine_ls_R_factor_gt 0.0460
_refine_ls_shift/su_max 0.000
_refine_ls_shift/su_mean 0.000
_refine_ls_structure_factor_coef Fsqd
_refine_ls_weighting_details 'w=1/[\s^2^(Fo^2^)+(0.0206P)^2^+0.4424P] where P=(Fo^2^+2Fc^2^)/3'
_refine_ls_weighting_scheme calc
_refine_ls_wR_factor_gt 0.0843
_refine_ls_wR_factor_ref 0.1011
_reflns_number_gt 1886
_reflns_number_total 2718
_reflns_threshold_expression 'I > 2\s(I)'
_cod_data_source_file bg4002sup1.cif
_cod_data_source_block I
_cod_original_cell_volume 699.6(2)
_cod_database_code 1544144
_shelx_space_group_comment
;
The symmetry employed for this shelxl refinement is uniquely defined
by the following loop, which should always be used as a source of
symmetry information in preference to the above space-group names.
They are only intended as comments.
;
_shelx_estimated_absorpt_t_min 0.970
_shelx_estimated_absorpt_t_max 0.980

loop_
_space_group_symop_operation_xyz
'x, y, z'
'x, -y, z+1/2'

loop_
_atom_site_type_symbol
_atom_site_label
_atom_site_fract_x
_atom_site_fract_y
_atom_site_fract_z
_atom_site_U_iso_or_equiv
_atom_site_adp_type
_atom_site_calc_flag
_atom_site_occupancy
C C1 -0.0033(4) 0.6796(10) 0.5037(4) 0.0498(12) Uani d 1
H H1 -0.011296 0.607231 0.572757 0.060 Uiso calc 1
C C2 -0.0719(4) 0.8768(10) 0.4360(4) 0.0506(12) Uani d 1
H H2 -0.125667 0.944028 0.458519 0.061 Uiso calc 1
C C3 -0.0605(3) 0.9792(9) 0.3303(4) 0.0437(10) Uani d 1
C C4 0.0203(3) 0.8827(10) 0.3020(4) 0.0425(10) Uani d 1
H H4 0.028963 0.953470 0.233113 0.051 Uiso calc 1
C C5 0.0910(3) 0.6783(9) 0.3748(3) 0.0383(10) Uani d 1
C C6 -0.1387(4) 1.1939(11) 0.2509(5) 0.0598(14) Uani d 1
H H6A -0.106304 1.314928 0.208587 0.090 Uiso calc 1
H H6B -0.164471 1.316119 0.299533 0.090 Uiso calc 1
H H6C -0.195057 1.087173 0.194049 0.090 Uiso calc 1
C C7 0.5945(3) 0.4240(11) 0.9353(4) 0.0405(10) Uani d 1
C C8 0.5118(3) 0.3703(11) 0.9693(4) 0.0501(12) Uani d 1
H H8 0.509297 0.451168 1.039877 0.060 Uiso calc 1
C C9 0.4324(3) 0.1949(11) 0.8978(4) 0.0479(11) Uani d 1
H H9 0.376499 0.154529 0.920964 0.057 Uiso calc 1
C C10 0.4348(3) 0.0787(10) 0.7924(3) 0.0408(10) Uani d 1
C C11 0.5190(3) 0.1367(11) 0.7598(4) 0.0482(12) Uani d 1
H H11 0.521242 0.058504 0.688750 0.058 Uiso calc 1
C C12 0.5998(4) 0.3095(11) 0.8314(4) 0.0512(12) Uani d 1
H H12 0.656653 0.347214 0.809596 0.061 Uiso calc 1
C C13 0.3445(4) -0.0941(10) 0.7099(4) 0.0518(12) Uani d 1
H H13A 0.307906 -0.186722 0.756152 0.062 Uiso calc 1
H H13B 0.369170 -0.247746 0.670433 0.062 Uiso calc 1
C C14 0.2711(3) 0.1111(10) 0.6155(4) 0.0444(10) Uani d 1
N N1 0.0765(3) 0.5834(9) 0.4748(3) 0.0404(8) Uani d 1
N N2 0.1693(3) 0.5673(10) 0.3502(4) 0.0552(10) Uani d 1
N N3 0.6791(3) 0.6122(10) 1.0109(4) 0.0572(11) Uani d 1
O O1 0.6716(3) 0.7190(10) 1.1007(3) 0.0894(14) Uani d 1
O O2 0.7543(3) 0.6494(10) 0.9824(3) 0.0849(12) Uani d 1
O O3 0.1947(2) 0.2097(8) 0.6360(3) 0.0552(9) Uani d 1
O O4 0.2937(3) 0.1761(9) 0.5275(3) 0.0723(11) Uani d 1
H H1A 0.119(3) 0.455(8) 0.520(3) 0.060(16) Uiso d 1
H H2A 0.181(3) 0.635(9) 0.289(2) 0.048(12) Uiso d 1
H H2B 0.211(3) 0.452(8) 0.403(3) 0.046(13) Uiso d 1

loop_
_atom_site_aniso_label
_atom_site_aniso_U_11
_atom_site_aniso_U_22
_atom_site_aniso_U_33
_atom_site_aniso_U_12
_atom_site_aniso_U_13
_atom_site_aniso_U_23
C1 0.061(3) 0.057(3) 0.046(3) 0.004(2) 0.036(2) -0.003(2)
C2 0.051(3) 0.051(3) 0.058(3) 0.004(2) 0.031(2) -0.009(2)
C3 0.050(3) 0.036(2) 0.045(3) -0.006(2) 0.017(2) -0.0051(19)
C4 0.050(3) 0.042(2) 0.038(2) -0.006(2) 0.020(2) 0.000(2)
C5 0.044(3) 0.041(3) 0.035(2) -0.007(2) 0.0198(19) -0.0056(19)
C6 0.058(3) 0.052(3) 0.066(3) 0.001(3) 0.018(3) -0.003(3)
C7 0.036(2) 0.045(3) 0.040(2) -0.004(2) 0.0129(19) 0.005(2)
C8 0.049(3) 0.064(3) 0.044(3) -0.007(3) 0.025(2) 0.002(2)
C9 0.040(2) 0.061(3) 0.051(3) -0.002(2) 0.026(2) 0.010(2)
C10 0.039(2) 0.037(2) 0.046(3) 0.003(2) 0.016(2) 0.0096(19)
C11 0.052(3) 0.055(3) 0.045(3) 0.001(2) 0.026(2) -0.003(2)
C12 0.044(3) 0.065(3) 0.054(3) -0.003(2) 0.030(2) 0.001(3)
C13 0.056(3) 0.040(3) 0.062(3) -0.004(2) 0.025(2) 0.001(2)
C14 0.045(3) 0.044(2) 0.047(3) -0.005(2) 0.019(2) -0.008(2)
N1 0.045(2) 0.045(2) 0.036(2) 0.0017(18) 0.0202(18) -0.0008(17)
N2 0.055(3) 0.071(3) 0.049(2) 0.007(2) 0.031(2) 0.008(2)
N3 0.050(3) 0.071(3) 0.050(2) -0.013(2) 0.017(2) 0.007(2)
O1 0.079(3) 0.125(4) 0.071(3) -0.036(3) 0.035(2) -0.037(3)
O2 0.058(2) 0.118(3) 0.087(3) -0.034(2) 0.035(2) -0.012(2)
O3 0.053(2) 0.072(2) 0.0488(18) 0.0082(17) 0.0286(16) 0.0008(16)
O4 0.074(3) 0.099(3) 0.058(2) 0.030(2) 0.041(2) 0.016(2)

loop_
_atom_type_symbol
_atom_type_description
_atom_type_scat_dispersion_real
_atom_type_scat_dispersion_imag
_atom_type_scat_source
C C 0.0033 0.0016 'International Tables Vol C Tables 4.2.6.8 and 6.1.1.4'
H H 0.0000 0.0000 'International Tables Vol C Tables 4.2.6.8 and 6.1.1.4'
N N 0.0061 0.0033 'International Tables Vol C Tables 4.2.6.8 and 6.1.1.4'
O O 0.0106 0.0060 'International Tables Vol C Tables 4.2.6.8 and 6.1.1.4'

loop_
_geom_angle_atom_site_label_1
_geom_angle_atom_site_label_2
_geom_angle_atom_site_label_3
_geom_angle
C2 C1 N1 122.1(4)
C2 C1 H1 118.9
N1 C1 H1 118.9
C1 C2 C3 118.4(4)
C1 C2 H2 120.8
C3 C2 H2 120.8
C4 C3 C2 119.2(4)
C4 C3 C6 121.6(4)
C2 C3 C6 119.3(4)
C3 C4 C5 121.2(4)
C3 C4 H4 119.4
C5 C4 H4 119.4
N2 C5 N1 118.1(4)
N2 C5 C4 124.2(4)
N1 C5 C4 117.7(4)
C3 C6 H6A 109.5
C3 C6 H6B 109.5
H6A C6 H6B 109.5
C3 C6 H6C 109.5
H6A C6 H6C 109.5
H6B C6 H6C 109.5
C8 C7 C12 121.7(4)
C8 C7 N3 119.4(4)
C12 C7 N3 118.9(4)
C7 C8 C9 119.1(4)
C7 C8 H8 120.4
C9 C8 H8 120.4
C10 C9 C8 120.7(4)
C10 C9 H9 119.6
C8 C9 H9 119.6
C9 C10 C11 119.1(4)
C9 C10 C13 120.6(4)
C11 C10 C13 120.2(4)
C10 C11 C12 120.9(4)
C10 C11 H11 119.6
C12 C11 H11 119.6
C7 C12 C11 118.5(4)
C7 C12 H12 120.7
C11 C12 H12 120.7
C10 C13 C14 109.8(4)
C10 C13 H13A 109.7
C14 C13 H13A 109.7
C10 C13 H13B 109.7
C14 C13 H13B 109.7
H13A C13 H13B 108.2
O4 C14 O3 124.9(4)
O4 C14 C13 117.8(4)
O3 C14 C13 117.2(4)
C1 N1 C5 121.4(4)
C1 N1 H1A 119(3)
C5 N1 H1A 119(3)
C5 N2 H2A 118(3)
C5 N2 H2B 118(3)
H2A N2 H2B 123(4)
O1 N3 O2 122.9(5)
O1 N3 C7 118.1(4)
O2 N3 C7 119.0(4)

loop_
_geom_bond_atom_site_label_1
_geom_bond_atom_site_label_2
_geom_bond_distance
C1 C2 1.342(6)
C1 N1 1.345(5)
C1 H1 0.9300
C2 C3 1.405(6)
C2 H2 0.9300
C3 C4 1.353(6)
C3 C6 1.510(6)
C4 C5 1.400(6)
C4 H4 0.9300
C5 N2 1.321(6)
C5 N1 1.350(5)
C6 H6A 0.9600
C6 H6B 0.9600
C6 H6C 0.9600
C7 C8 1.368(6)
C7 C12 1.371(6)
C7 N3 1.467(6)
C8 C9 1.377(6)
C8 H8 0.9300
C9 C10 1.375(6)
C9 H9 0.9300
C10 C11 1.381(5)
C10 C13 1.503(6)
C11 C12 1.382(6)
C11 H11 0.9300
C12 H12 0.9300
C13 C14 1.531(6)
C13 H13A 0.9700
C13 H13B 0.9700
C14 O4 1.234(5)
C14 O3 1.253(5)
N1 H1A 0.862(14)
N2 H2A 0.858(13)
N2 H2B 0.860(14)
N3 O1 1.214(5)
N3 O2 1.219(5)

loop_
_geom_hbond_atom_site_label_D
_geom_hbond_atom_site_label_H
_geom_hbond_atom_site_label_A
_geom_hbond_site_symmetry_A
_geom_hbond_distance_DH
_geom_hbond_distance_HA
_geom_hbond_distance_DA
_geom_hbond_angle_DHA
_geom_hbond_publ_flag
N1 H1A O3 . 0.862(14) 1.792(17) 2.643(5) 169(5) y
N2 H2B O4 . 0.860(14) 1.966(16) 2.822(6) 173(4) y
N2 H2A O3 2_564 0.858(13) 2.029(15) 2.885(5) 174(4) y
C2 H2 O2 2_474 0.93 2.57 3.420(6) 152 y
C6 H6C O1 1_454 0.96 2.44 3.371(6) 163 y
C9 H9 O4 2 0.93 2.50 3.328(5) 149 y
C12 H12 O1 2_564 0.93 2.59 3.249(6) 128 y
C6 H6C Cg2 1_565 0.96 2.71 3.448(4) 134 y

loop_
_geom_torsion_atom_site_label_1
_geom_torsion_atom_site_label_2
_geom_torsion_atom_site_label_3
_geom_torsion_atom_site_label_4
_geom_torsion
N1 C1 C2 C3 1.5(7)
C1 C2 C3 C4 -1.8(6)
C1 C2 C3 C6 178.1(4)
C2 C3 C4 C5 1.5(6)
C6 C3 C4 C5 -178.5(4)
C3 C4 C5 N2 177.5(4)
C3 C4 C5 N1 -0.8(6)
C12 C7 C8 C9 0.5(7)
N3 C7 C8 C9 179.6(4)
C7 C8 C9 C10 -1.1(7)
C8 C9 C10 C11 0.9(7)
C8 C9 C10 C13 -175.5(4)
C9 C10 C11 C12 -0.2(7)
C13 C10 C11 C12 176.3(4)
C8 C7 C12 C11 0.3(7)
N3 C7 C12 C11 -178.9(4)
C10 C11 C12 C7 -0.4(7)
C9 C10 C13 C14 92.7(5)
C11 C10 C13 C14 -83.7(5)
C10 C13 C14 O4 80.8(5)
C10 C13 C14 O3 -96.4(5)
C2 C1 N1 C5 -0.8(7)
N2 C5 N1 C1 -178.0(4)
C4 C5 N1 C1 0.4(6)
C8 C7 N3 O1 -1.3(7)
C12 C7 N3 O1 177.8(5)
C8 C7 N3 O2 177.1(5)
C12 C7 N3 O2 -3.7(7)

_cod_database_fobs_code 1544144
